data_7036423
loop_
_publ_author_name
'Liu, Jian-Jun'
'Guan, Ying-Fang'
'Chen, Yong'
'Lin, Mei-Jin'
'Huang, Chang-Cang'
'Dai, Wen-Xin'

_publ_section_title
;
 The impact of lone pair-\p interactions on photochromic properties in 1-D
 naphthalene diimide coordination networks.
;
_journal_issue 39
_journal_name_full 'Dalton transactions (Cambridge, England : 2003)'
_journal_page_first 17312
_journal_page_last 17317
_journal_paper_doi 10.1039/c5dt02970h
_journal_volume 44
_journal_year 2015
_chemical_formula_moiety 'C24 H12 Br2 N4 O4 Zn'
_chemical_formula_sum 'C24 H12 Br2 N4 O4 Zn'
_chemical_formula_weight 645.57
_space_group_crystal_system triclinic
_space_group_IT_number 2
_space_group_name_Hall '-P 1'
_space_group_name_H-M_alt 'P -1'
_symmetry_space_group_name_Hall '-P 1'
_symmetry_space_group_name_H-M 'P -1'
_atom_sites_solution_hydrogens geom
_audit_creation_method SHELXL-2014/6
_audit_update_record
;
2015-07-16 deposited with the CCDC.
2015-09-07 downloaded from the CCDC.
;
_cell_angle_alpha 108.73(3)
_cell_angle_beta 93.80(3)
_cell_angle_gamma 112.58(3)
_cell_formula_units_Z 2
_cell_length_a 12.002(2)
_cell_length_b 12.170(2)
_cell_length_c 14.130(3)
_cell_measurement_reflns_used 6014
_cell_measurement_temperature 293(2)
_cell_measurement_theta_max 27.5398
_cell_measurement_theta_min 3.4514
_cell_volume 1761.8(9)
_computing_cell_refinement 'CrystalClear (Rigaku Inc., 2007)'
_computing_data_collection 'CrystalClear (Rigaku Inc., 2007)'
_computing_data_reduction 'CrystalClear (Rigaku Inc., 2007)'
_computing_structure_refinement 'SHELXL-2014/6 (Sheldrick, 2014)'
_computing_structure_solution 'SHELXS-2014/6 (Sheldrick, 2014)'
_diffrn_ambient_temperature 293(2)
_diffrn_measured_fraction_theta_full 0.980
_diffrn_measured_fraction_theta_max 0.960
_diffrn_measurement_device_type 'Saturn724 (2x2 bin mode)'
_diffrn_radiation_type MoK\a
_diffrn_radiation_wavelength 0.71073
_diffrn_reflns_av_R_equivalents 0.0385
_diffrn_reflns_av_unetI/netI 0.0543
_diffrn_reflns_laue_measured_fraction_full 0.980
_diffrn_reflns_laue_measured_fraction_max 0.960
_diffrn_reflns_limit_h_max 15
_diffrn_reflns_limit_h_min -15
_diffrn_reflns_limit_k_max 15
_diffrn_reflns_limit_k_min -15
_diffrn_reflns_limit_l_max 16
_diffrn_reflns_limit_l_min -18
_diffrn_reflns_number 14866
_diffrn_reflns_point_group_measured_fraction_full 0.980
_diffrn_reflns_point_group_measured_fraction_max 0.960
_diffrn_reflns_theta_full 25.242
_diffrn_reflns_theta_max 27.501
_diffrn_reflns_theta_min 3.414
_exptl_absorpt_coefficient_mu 2.992
_exptl_absorpt_correction_T_max 1.0000
_exptl_absorpt_correction_T_min 0.7691
_exptl_absorpt_correction_type multi-scan
_exptl_absorpt_process_details 'CrystalClear (Rigaku Inc., 2007)'
_exptl_crystal_colour red
_exptl_crystal_density_diffrn 1.217
_exptl_crystal_description block
_exptl_crystal_F_000 632
_exptl_crystal_size_max 0.32
_exptl_crystal_size_mid 0.28
_exptl_crystal_size_min 0.22
_platon_squeeze_details
;
SQUEEZE removed 2.5 disordered NMP  molecules per formula unit. 
This value calculated based upon volume/count_electrons analysis and TG-MS analysis.
;
_refine_diff_density_max 1.769
_refine_diff_density_min -1.951
_refine_diff_density_rms 0.143
_refine_ls_extinction_method none
_refine_ls_goodness_of_fit_ref 1.009
_refine_ls_hydrogen_treatment constr
_refine_ls_matrix_type full
_refine_ls_number_parameters 316
_refine_ls_number_reflns 7780
_refine_ls_number_restraints 0
_refine_ls_restrained_S_all 1.009
_refine_ls_R_factor_all 0.0833
_refine_ls_R_factor_gt 0.0696
_refine_ls_shift/su_max 0.000
_refine_ls_shift/su_mean 0.000
_refine_ls_structure_factor_coef Fsqd
_refine_ls_weighting_details 'w=1/[\s^2^(Fo^2^)+(0.1423P)^2^+1.9455P] where P=(Fo^2^+2Fc^2^)/3'
_refine_ls_weighting_scheme calc
_refine_ls_wR_factor_gt 0.2045
_refine_ls_wR_factor_ref 0.2181
_reflns_Friedel_coverage 0.000
_reflns_number_gt 6148
_reflns_number_total 7780
_reflns_threshold_expression 'I > 2\s(I)'
_cod_data_source_file c5dt02970h2.cif
_cod_data_source_block 2
_cod_depositor_comments
;
The following automatic conversions were performed:

'_exptl_absorpt_correction_type' value 'Multi-scan' changed to
'multi-scan' according to
/usr/data/users/saulius/crontab/automatic-downloads/rss-feeds/RSC/lib/dictionaries/cif_core.dic
dictionary named 'cif_core.dic' version 2.4.2 from 2011-04-26.

Automatic conversion script
Id: cif_fix_values 3271 2015-04-21 07:52:19Z andrius 

 Adding full bibliography for 7036422--7036424.cif.
;
_cod_original_cell_volume 1761.7(8)
_cod_database_code 7036423
_shelx_space_group_comment
;
The symmetry employed for this shelxl refinement is uniquely defined
by the following loop, which should always be used as a source of
symmetry information in preference to the above space-group names.
They are only intended as comments.
;
_shelxl_version_number 2014/6

loop_
_space_group_symop_operation_xyz
'x, y, z'
'-x, -y, -z'

loop_
_atom_site_label
_atom_site_type_symbol
_atom_site_fract_x
_atom_site_fract_y
_atom_site_fract_z
_atom_site_U_iso_or_equiv
_atom_site_adp_type
_atom_site_occupancy
_atom_site_site_symmetry_order
_atom_site_calc_flag
_atom_site_refinement_flags_posn
_atom_site_refinement_flags_adp
Zn1 Zn 0.15343(4) 0.34713(5) 0.29390(4) 0.02946(18) Uani 1 1 d . .
Br1 Br 0.11936(5) 0.36450(6) 0.46058(4) 0.04097(18) Uani 1 1 d . .
Br2 Br 0.11385(8) 0.14766(7) 0.16876(6) 0.0683(3) Uani 1 1 d . .
N1 N 0.0495(4) 0.4250(4) 0.2398(3) 0.0350(9) Uani 1 1 d . .
N2 N -0.2441(3) 0.4772(4) 0.1114(3) 0.0291(8) Uani 1 1 d . .
N3 N 0.3345(4) 0.4694(4) 0.3118(3) 0.0317(8) Uani 1 1 d . .
N4 N 0.7028(3) 0.7483(4) 0.4095(3) 0.0261(8) Uani 1 1 d . .
C1 C 0.0161(5) 0.3904(6) 0.1382(4) 0.0428(13) Uani 1 1 d . .
H1 H 0.0564 0.3500 0.0960 0.051 Uiso 1 1 calc R U
C2 C -0.0742(5) 0.4116(6) 0.0937(4) 0.0394(12) Uani 1 1 d . .
H2 H -0.0924 0.3898 0.0233 0.047 Uiso 1 1 calc R U
C3 C -0.1377(4) 0.4662(5) 0.1559(4) 0.0329(10) Uani 1 1 d . .
C4 C -0.1038(5) 0.5069(6) 0.2610(4) 0.0377(11) Uani 1 1 d . .
H4 H -0.1434 0.5471 0.3043 0.045 Uiso 1 1 calc R U
C5 C -0.0077(5) 0.4850(5) 0.2992(4) 0.0382(11) Uani 1 1 d . .
H5 H 0.0179 0.5137 0.3698 0.046 Uiso 1 1 calc R U
C6 C -0.3592(4) 0.4037(5) 0.1245(4) 0.0324(10) Uani 1 1 d . .
C7 C -0.4665(4) 0.4130(5) 0.0762(3) 0.0293(9) Uani 1 1 d . .
C8 C -0.4484(4) 0.4948(4) 0.0222(3) 0.0263(9) Uani 1 1 d . .
C9 C -0.3293(4) 0.5724(5) 0.0149(3) 0.0271(9) Uani 1 1 d . .
C10 C -0.2196(4) 0.5649(5) 0.0627(4) 0.0300(10) Uani 1 1 d . .
C11 C -0.3131(4) 0.6556(5) -0.0353(4) 0.0319(10) Uani 1 1 d . .
H11 H -0.2341 0.7073 -0.0386 0.038 Uiso 1 1 calc R U
C12 C -0.5835(4) 0.3380(5) 0.0814(4) 0.0318(10) Uani 1 1 d . .
H12 H -0.5945 0.2823 0.1158 0.038 Uiso 1 1 calc R U
C13 C 0.4227(4) 0.4467(4) 0.3550(4) 0.0303(10) Uani 1 1 d . .
H13 H 0.4004 0.3700 0.3652 0.036 Uiso 1 1 calc R U
C14 C 0.5458(4) 0.5351(5) 0.3846(4) 0.0315(10) Uani 1 1 d . .
H14 H 0.6061 0.5178 0.4133 0.038 Uiso 1 1 calc R U
C15 C 0.5761(4) 0.6476(4) 0.3707(4) 0.0292(9) Uani 1 1 d . .
C16 C 0.4898(5) 0.6671(5) 0.3189(5) 0.0408(12) Uani 1 1 d . .
H16 H 0.5120 0.7402 0.3032 0.049 Uiso 1 1 calc R U
C17 C 0.3680(5) 0.5746(5) 0.2903(5) 0.0424(13) Uani 1 1 d . .
H17 H 0.3083 0.5868 0.2551 0.051 Uiso 1 1 calc R U
C18 C 0.7351(4) 0.8248(4) 0.5122(4) 0.0284(9) Uani 1 1 d . .
C19 C 0.8615(4) 0.9311(4) 0.5507(4) 0.0283(9) Uani 1 1 d . .
C20 C 0.9411(4) 0.9507(4) 0.4817(3) 0.0247(9) Uani 1 1 d . .
C21 C 0.9008(4) 0.8694(5) 0.3773(4) 0.0310(10) Uani 1 1 d . .
C22 C 0.7754(4) 0.7651(5) 0.3370(4) 0.0323(10) Uani 1 1 d . .
C23 C 0.9793(5) 0.8905(5) 0.3119(4) 0.0381(12) Uani 1 1 d . .
H23 H 0.9523 0.8386 0.2426 0.046 Uiso 1 1 calc R U
C24 C 0.9012(5) 1.0113(5) 0.6521(4) 0.0376(11) Uani 1 1 d . .
H24 H 0.8482 0.9999 0.6968 0.045 Uiso 1 1 calc R U
O1 O -0.1152(3) 0.6313(4) 0.0627(3) 0.0365(8) Uani 1 1 d . .
O2 O -0.3682(3) 0.3355(4) 0.1736(3) 0.0438(9) Uani 1 1 d . .
O3 O 0.7327(3) 0.6958(4) 0.2480(3) 0.0434(9) Uani 1 1 d . .
O4 O 0.6619(3) 0.8023(3) 0.5674(3) 0.0369(8) Uani 1 1 d . .

loop_
_atom_site_aniso_label
_atom_site_aniso_U_11
_atom_site_aniso_U_22
_atom_site_aniso_U_33
_atom_site_aniso_U_23
_atom_site_aniso_U_13
_atom_site_aniso_U_12
Zn1 0.0171(3) 0.0346(3) 0.0379(3) 0.0197(2) 0.0012(2) 0.0081(2)
Br1 0.0411(3) 0.0574(4) 0.0393(3) 0.0277(3) 0.0089(2) 0.0282(3)
Br2 0.0784(5) 0.0541(4) 0.0648(5) 0.0270(4) 0.0172(4) 0.0167(4)
N1 0.0230(18) 0.053(3) 0.039(2) 0.027(2) 0.0085(16) 0.0191(18)
N2 0.0185(17) 0.046(2) 0.034(2) 0.0237(18) 0.0067(14) 0.0169(16)
N3 0.0237(18) 0.029(2) 0.046(2) 0.0202(18) 0.0042(16) 0.0108(16)
N4 0.0166(16) 0.0280(19) 0.0350(19) 0.0175(16) 0.0007(14) 0.0071(15)
C1 0.037(3) 0.074(4) 0.045(3) 0.039(3) 0.019(2) 0.037(3)
C2 0.034(2) 0.068(4) 0.033(2) 0.028(2) 0.011(2) 0.031(3)
C3 0.023(2) 0.049(3) 0.038(2) 0.027(2) 0.0031(18) 0.019(2)
C4 0.033(2) 0.062(3) 0.034(2) 0.024(2) 0.0050(19) 0.031(2)
C5 0.034(3) 0.055(3) 0.036(3) 0.021(2) 0.001(2) 0.027(2)
C6 0.030(2) 0.049(3) 0.035(2) 0.026(2) 0.0103(19) 0.024(2)
C7 0.030(2) 0.040(3) 0.028(2) 0.0158(19) 0.0053(17) 0.022(2)
C8 0.026(2) 0.034(2) 0.024(2) 0.0146(18) 0.0079(16) 0.0149(19)
C9 0.021(2) 0.038(3) 0.026(2) 0.0135(19) 0.0051(16) 0.0144(18)
C10 0.025(2) 0.045(3) 0.029(2) 0.018(2) 0.0049(17) 0.022(2)
C11 0.025(2) 0.041(3) 0.040(3) 0.024(2) 0.0116(19) 0.016(2)
C12 0.028(2) 0.042(3) 0.036(2) 0.025(2) 0.0082(19) 0.017(2)
C13 0.020(2) 0.028(2) 0.044(3) 0.020(2) -0.0001(18) 0.0076(18)
C14 0.021(2) 0.032(2) 0.043(3) 0.020(2) 0.0010(18) 0.0091(18)
C15 0.020(2) 0.029(2) 0.039(2) 0.021(2) -0.0004(17) 0.0054(18)
C16 0.026(2) 0.033(3) 0.065(3) 0.029(3) -0.001(2) 0.008(2)
C17 0.022(2) 0.039(3) 0.069(4) 0.032(3) 0.002(2) 0.009(2)
C18 0.022(2) 0.027(2) 0.038(2) 0.0152(19) 0.0052(18) 0.0111(18)
C19 0.0199(19) 0.030(2) 0.035(2) 0.0169(19) 0.0074(17) 0.0066(18)
C20 0.023(2) 0.018(2) 0.031(2) 0.0119(17) 0.0044(17) 0.0055(17)
C21 0.023(2) 0.032(2) 0.037(2) 0.014(2) 0.0059(18) 0.0100(19)
C22 0.021(2) 0.028(2) 0.046(3) 0.018(2) 0.0057(19) 0.0049(18)
C23 0.029(2) 0.036(3) 0.032(2) 0.009(2) 0.0060(19) -0.001(2)
C24 0.027(2) 0.049(3) 0.031(2) 0.020(2) 0.0120(19) 0.006(2)
O1 0.0187(15) 0.060(2) 0.0385(18) 0.0288(17) 0.0060(13) 0.0157(15)
O2 0.0331(18) 0.061(2) 0.056(2) 0.042(2) 0.0064(16) 0.0225(18)
O3 0.0274(17) 0.042(2) 0.041(2) 0.0057(17) 0.0041(15) 0.0026(16)
O4 0.0257(16) 0.0365(19) 0.044(2) 0.0196(16) 0.0103(14) 0.0042(14)

loop_
_atom_type_symbol
_atom_type_description
_atom_type_scat_dispersion_real
_atom_type_scat_dispersion_imag
_atom_type_scat_source
C C 0.0033 0.0016 'International Tables Vol C Tables 4.2.6.8 and 6.1.1.4'
H H 0.0000 0.0000 'International Tables Vol C Tables 4.2.6.8 and 6.1.1.4'
N N 0.0061 0.0033 'International Tables Vol C Tables 4.2.6.8 and 6.1.1.4'
O O 0.0106 0.0060 'International Tables Vol C Tables 4.2.6.8 and 6.1.1.4'
Zn Zn 0.2839 1.4301 'International Tables Vol C Tables 4.2.6.8 and 6.1.1.4'
Br Br -0.2901 2.4595 'International Tables Vol C Tables 4.2.6.8 and 6.1.1.4'

loop_
_geom_angle_atom_site_label_1
_geom_angle_atom_site_label_2
_geom_angle_atom_site_label_3
_geom_angle
_geom_angle_site_symmetry_1
_geom_angle_site_symmetry_3
N3 Zn1 N1 105.74(16) . .
N3 Zn1 Br2 108.06(13) . .
N1 Zn1 Br2 108.95(13) . .
N3 Zn1 Br1 106.69(13) . .
N1 Zn1 Br1 105.70(12) . .
Br2 Zn1 Br1 120.75(4) . .
C5 N1 C1 117.6(4) . .
C5 N1 Zn1 122.1(3) . .
C1 N1 Zn1 118.7(3) . .
C6 N2 C10 126.1(4) . .
C6 N2 C3 117.4(4) . .
C10 N2 C3 116.4(4) . .
C17 N3 C13 118.9(4) . .
C17 N3 Zn1 123.0(3) . .
C13 N3 Zn1 117.9(3) . .
C18 N4 C22 126.4(4) . .
C18 N4 C15 116.6(4) . .
C22 N4 C15 116.8(4) . .
N1 C1 C2 123.3(5) . .
C1 C2 C3 118.3(5) . .
C2 C3 C4 120.2(4) . .
C2 C3 N2 120.4(4) . .
C4 C3 N2 119.4(4) . .
C3 C4 C5 117.1(5) . .
N1 C5 C4 123.4(5) . .
O2 C6 N2 120.2(4) . .
O2 C6 C7 123.1(4) . .
N2 C6 C7 116.6(4) . .
C12 C7 C8 120.5(4) . .
C12 C7 C6 119.7(4) . .
C8 C7 C6 119.7(4) . .
C7 C8 C9 121.8(4) . .
C7 C8 C8 119.3(5) . 2_465
C9 C8 C8 118.8(5) . 2_465
C11 C9 C8 120.9(4) . .
C11 C9 C10 119.5(4) . .
C8 C9 C10 119.6(4) . .
O1 C10 N2 120.8(4) . .
O1 C10 C9 123.2(4) . .
N2 C10 C9 115.9(4) . .
C9 C11 C12 119.7(4) . 2_465
C7 C12 C11 120.7(4) . 2_465
N3 C13 C14 121.6(4) . .
C15 C14 C13 118.3(4) . .
C14 C15 C16 120.6(4) . .
C14 C15 N4 120.1(4) . .
C16 C15 N4 119.3(4) . .
C15 C16 C17 118.1(5) . .
N3 C17 C16 121.9(5) . .
O4 C18 N4 120.2(4) . .
O4 C18 C19 123.0(4) . .
N4 C18 C19 116.8(4) . .
C24 C19 C20 120.0(4) . .
C24 C19 C18 120.4(4) . .
C20 C19 C18 119.6(4) . .
C20 C20 C21 120.4(5) 2_776 .
C20 C20 C19 119.2(5) 2_776 .
C21 C20 C19 120.4(4) . .
C23 C21 C20 119.3(4) . .
C23 C21 C22 119.6(4) . .
C20 C21 C22 121.1(4) . .
O3 C22 N4 119.5(4) . .
O3 C22 C21 124.7(5) . .
N4 C22 C21 115.7(4) . .
C21 C23 C24 120.9(5) . 2_776
C19 C24 C23 120.1(4) . 2_776

loop_
_geom_bond_atom_site_label_1
_geom_bond_atom_site_label_2
_geom_bond_distance
_geom_bond_site_symmetry_2
Zn1 N3 2.050(4) .
Zn1 N1 2.070(4) .
Zn1 Br2 2.3434(14) .
Zn1 Br1 2.3734(9) .
N1 C5 1.332(7) .
N1 C1 1.344(7) .
N2 C6 1.391(6) .
N2 C10 1.399(6) .
N2 C3 1.456(5) .
N3 C17 1.328(6) .
N3 C13 1.348(6) .
N4 C18 1.379(6) .
N4 C22 1.402(6) .
N4 C15 1.464(6) .
C1 C2 1.365(7) .
C2 C3 1.377(7) .
C3 C4 1.382(7) .
C4 C5 1.393(6) .
C6 O2 1.223(6) .
C6 C7 1.477(6) .
C7 C12 1.373(7) .
C7 C8 1.402(6) .
C8 C9 1.410(6) .
C8 C8 1.418(8) 2_465
C9 C11 1.375(6) .
C9 C10 1.488(6) .
C10 O1 1.202(6) .
C11 C12 1.403(6) 2_465
C12 C11 1.403(6) 2_465
C13 C14 1.387(6) .
C14 C15 1.358(6) .
C15 C16 1.365(6) .
C16 C17 1.390(7) .
C18 O4 1.224(6) .
C18 C19 1.484(6) .
C19 C24 1.374(7) .
C19 C20 1.420(6) .
C20 C20 1.382(8) 2_776
C20 C21 1.411(7) .
C21 C23 1.375(7) .
C21 C22 1.468(6) .
C22 O3 1.207(6) .
C23 C24 1.393(7) 2_776
C24 C23 1.393(7) 2_776

loop_
_platon_squeeze_void_nr
_platon_squeeze_void_average_x
_platon_squeeze_void_average_y
_platon_squeeze_void_average_z
_platon_squeeze_void_volume
_platon_squeeze_void_count_electrons
_platon_squeeze_void_content
1 0.500 1.000 0.074 807 139 ' '
